data_4303570
loop_
_publ_author_name
'Kuppuswamy Arumugam'
'Mohamed C. Shaw'
'P. Chandrasekaran'
'Dino Villagr\'an'
'Thomas G. Gray'
'Joel T. Mague'
'James P. Donahue'

_publ_contact_author 'James P. Donahue'
_publ_contact_author_address
;
   James P. Donahue
   Department of Chemistry
   Tulane University
   Percival Stern Hall, Room 2015
   6400 Freret Street
   New Orleans, Louisiana 70118-5698
;
_publ_contact_author_email donahue@tulane.edu
_publ_section_title
;
Synthesis, Structures, and Properties of 1,2,4,5-Benzenetetrathiolate
Linked Group 10 Metal Complexes
;
_journal_name_full 'Inorganic Chemistry'
_journal_page_first 10591
_journal_page_last 10607
_journal_paper_doi 10.1021/ic901257s
_journal_volume 48
_journal_year 2009
_chemical_formula_moiety 'C37 H26 Ni O P2 S4, C H2 Cl'
_chemical_formula_sum 'C38 H28 Cl Ni O P2 S4'
_chemical_formula_weight 784.94
_chemical_name_systematic
; 
 ? 
;
_space_group_IT_number 14
_symmetry_cell_setting monoclinic
_symmetry_space_group_name_Hall '-P 2ybc'
_symmetry_space_group_name_H-M 'P 1 21/c 1'
_atom_sites_solution_hydrogens geom
_atom_sites_solution_primary direct
_atom_sites_solution_secondary difmap
_audit_creation_method SHELXL-97
_cell_angle_alpha 90.00
_cell_angle_beta 95.679(3)
_cell_angle_gamma 90.00
_cell_formula_units_Z 4
_cell_length_a 9.048(2)
_cell_length_b 21.139(5)
_cell_length_c 18.511(4)
_cell_measurement_reflns_used 9002
_cell_measurement_temperature 100(2)
_cell_measurement_theta_max 28.33
_cell_measurement_theta_min 2.41
_cell_volume 3523.1(14)
_computing_cell_refinement 'Bruker SAINT (Bruker-AXS 2008a)'
_computing_data_collection 'Bruker APEX2 (Bruker-AXS, 2008)'
_computing_data_reduction 'Bruker SAINT (Bruker-AXS 2008a)'
_computing_molecular_graphics 'Bruker SHELXTL(Bruker-AXS 2008b)'
_computing_publication_material 'Bruker SHELXTL(Bruker-AXS 2008b)'
_computing_structure_refinement 'SHELXL-97 (Sheldrick, 2008)'
_computing_structure_solution 'SHELXS-97 (Sheldrick, 2008)'
_diffrn_ambient_temperature 100(2)
_diffrn_measured_fraction_theta_full 0.980
_diffrn_measured_fraction_theta_max 0.980
_diffrn_measurement_device_type 'Bruker APEX-I CCD'
_diffrn_measurement_method '\f and \w scans'
_diffrn_radiation_monochromator graphite
_diffrn_radiation_source 'fine-focus sealed tube'
_diffrn_radiation_type MoK\a
_diffrn_radiation_wavelength 0.71073
_diffrn_reflns_av_R_equivalents 0.0260
_diffrn_reflns_av_sigmaI/netI 0.0344
_diffrn_reflns_limit_h_max 11
_diffrn_reflns_limit_h_min -11
_diffrn_reflns_limit_k_max 27
_diffrn_reflns_limit_k_min -27
_diffrn_reflns_limit_l_max 23
_diffrn_reflns_limit_l_min 0
_diffrn_reflns_number 16061
_diffrn_reflns_theta_full 27.99
_diffrn_reflns_theta_max 27.99
_diffrn_reflns_theta_min 1.47
_exptl_absorpt_coefficient_mu 0.986
_exptl_absorpt_correction_T_max 0.9360
_exptl_absorpt_correction_T_min 0.8250
_exptl_absorpt_correction_type multi-scan
_exptl_absorpt_process_details 'TWINABS (Sheldrick, 2008b)'
_exptl_crystal_colour orange
_exptl_crystal_density_diffrn 1.480
_exptl_crystal_density_method 'not measured'
_exptl_crystal_description Plate
_exptl_crystal_F_000 1612
_exptl_crystal_size_max 0.22
_exptl_crystal_size_mid 0.16
_exptl_crystal_size_min 0.07
_refine_diff_density_max 0.593
_refine_diff_density_min -0.475
_refine_diff_density_rms 0.067
_refine_ls_extinction_method none
_refine_ls_goodness_of_fit_ref 1.029
_refine_ls_hydrogen_treatment constr
_refine_ls_matrix_type full
_refine_ls_number_parameters 424
_refine_ls_number_reflns 8334
_refine_ls_number_restraints 0
_refine_ls_restrained_S_all 1.029
_refine_ls_R_factor_all 0.0419
_refine_ls_R_factor_gt 0.0333
_refine_ls_shift/su_max 0.000
_refine_ls_shift/su_mean 0.000
_refine_ls_structure_factor_coef Fsqd
_refine_ls_weighting_details 'calc w=1/[\s^2^(Fo^2^)+(0.0319P)^2^+2.4466P] where P=(Fo^2^+2Fc^2^)/3'
_refine_ls_weighting_scheme calc
_refine_ls_wR_factor_gt 0.0749
_refine_ls_wR_factor_ref 0.0789
_reflns_number_gt 7064
_reflns_number_total 8334
_reflns_threshold_expression >2sigma(I)
_cod_data_source_file ic901257s_si_001_05.cif
_cod_data_source_block jpd190b_0m
_cod_depositor_comments
;
The following automatic conversions were performed:
'_symmetry_cell_setting' value 'Monoclinic' changed to 'monoclinic'
according to '/home/saulius/struct/CIF-dictionaries/cif_core.dic'
dictionary named 'cif_core.dic' version 2.4.1 from 2010-06-29.

Automatic conversion script
Id: cif_fix_enum 1527 2010-12-29 10:47:43Z saulius 
;
_cod_original_cell_volume 3523.3(13)
_cod_database_code 4303570

loop_
_symmetry_equiv_pos_as_xyz
'x, y, z'
'-x, y+1/2, -z+1/2'
'-x, -y, -z'
'x, -y-1/2, z-1/2'

loop_
_atom_site_label
_atom_site_type_symbol
_atom_site_fract_x
_atom_site_fract_y
_atom_site_fract_z
_atom_site_U_iso_or_equiv
_atom_site_adp_type
_atom_site_occupancy
_atom_site_symmetry_multiplicity
_atom_site_calc_flag
_atom_site_refinement_flags
_atom_site_disorder_assembly
_atom_site_disorder_group
Ni1 Ni 0.34485(3) 0.294447(11) 0.069394(12) 0.01323(6) Uani 1 1 d . . .
S1 S 0.22076(6) 0.38142(2) 0.05291(2) 0.01985(11) Uani 1 1 d . . .
S2 S 0.31531(5) 0.27076(2) -0.04397(2) 0.01981(11) Uani 1 1 d . . .
S3 S -0.08306(6) 0.48880(2) -0.18887(3) 0.02284(11) Uani 1 1 d . . .
S4 S 0.00441(6) 0.38290(3) -0.28044(3) 0.02248(11) Uani 1 1 d . . .
P1 P 0.37250(5) 0.31337(2) 0.18422(2) 0.01355(10) Uani 1 1 d . . .
P2 P 0.47912(5) 0.21050(2) 0.08860(2) 0.01358(10) Uani 1 1 d . . .
O1 O -0.16428(17) 0.47821(8) -0.32922(8) 0.0316(4) Uani 1 1 d . . .
C1 C 0.1634(2) 0.38212(9) -0.04035(10) 0.0163(4) Uani 1 1 d . . .
C2 C 0.2074(2) 0.33236(9) -0.08399(10) 0.0165(4) Uani 1 1 d . . .
C3 C 0.0285(2) 0.42989(9) -0.14492(10) 0.0183(4) Uani 1 1 d . . .
C4 C 0.0712(2) 0.37997(10) -0.18841(10) 0.0188(4) Uani 1 1 d . . .
C5 C 0.1611(2) 0.33148(10) -0.15844(10) 0.0198(4) Uani 1 1 d . . .
H5 H 0.1907 0.2981 -0.1881 0.024 Uiso 1 1 calc R . .
C6 C 0.0746(2) 0.43096(9) -0.07121(10) 0.0182(4) Uani 1 1 d . . .
H6 H 0.0459 0.4648 -0.0419 0.022 Uiso 1 1 calc R . .
C7 C -0.0935(2) 0.45520(10) -0.27684(11) 0.0233(4) Uani 1 1 d . . .
C8 C 0.4842(2) 0.38292(9) 0.20857(10) 0.0170(4) Uani 1 1 d . . .
C9 C 0.6303(2) 0.38095(12) 0.19056(14) 0.0346(5) Uani 1 1 d . . .
H9 H 0.6663 0.3437 0.1695 0.042 Uiso 1 1 calc R . .
C10 C 0.7235(3) 0.43257(13) 0.20294(16) 0.0436(6) Uani 1 1 d . . .
H10 H 0.8224 0.4309 0.1899 0.052 Uiso 1 1 calc R . .
C11 C 0.6721(3) 0.48640(12) 0.23434(15) 0.0393(6) Uani 1 1 d . . .
H11 H 0.7359 0.5217 0.2440 0.047 Uiso 1 1 calc R . .
C12 C 0.5292(3) 0.48866(11) 0.25138(16) 0.0452(7) Uani 1 1 d . . .
H12 H 0.4940 0.5259 0.2727 0.054 Uiso 1 1 calc R . .
C13 C 0.4339(3) 0.43753(10) 0.23812(14) 0.0319(5) Uani 1 1 d . . .
H13 H 0.3340 0.4403 0.2495 0.038 Uiso 1 1 calc R . .
C14 C 0.2034(2) 0.31653(9) 0.22968(10) 0.0175(4) Uani 1 1 d . . .
C15 C 0.1996(2) 0.34000(11) 0.29993(11) 0.0252(4) Uani 1 1 d . . .
H15 H 0.2859 0.3586 0.3246 0.030 Uiso 1 1 calc R . .
C16 C 0.0698(3) 0.33622(13) 0.33392(12) 0.0353(6) Uani 1 1 d . . .
H16 H 0.0665 0.3533 0.3812 0.042 Uiso 1 1 calc R . .
C17 C -0.0552(3) 0.30743(13) 0.29883(13) 0.0377(6) Uani 1 1 d . . .
H17 H -0.1436 0.3044 0.3223 0.045 Uiso 1 1 calc R . .
C18 C -0.0512(2) 0.28316(12) 0.22971(13) 0.0317(5) Uani 1 1 d . . .
H18 H -0.1365 0.2629 0.2061 0.038 Uiso 1 1 calc R . .
C19 C 0.0769(2) 0.28825(10) 0.19489(11) 0.0230(4) Uani 1 1 d . . .
H19 H 0.0783 0.2723 0.1470 0.028 Uiso 1 1 calc R . .
C20 C 0.6598(2) 0.21321(9) 0.05340(10) 0.0176(4) Uani 1 1 d . . .
C21 C 0.7126(2) 0.27183(10) 0.03223(11) 0.0221(4) Uani 1 1 d . . .
H21 H 0.6521 0.3085 0.0334 0.026 Uiso 1 1 calc R . .
C22 C 0.8547(2) 0.27619(12) 0.00935(12) 0.0312(5) Uani 1 1 d . . .
H22 H 0.8915 0.3160 -0.0046 0.037 Uiso 1 1 calc R . .
C23 C 0.9414(2) 0.22301(13) 0.00700(12) 0.0341(6) Uani 1 1 d . . .
H23 H 1.0377 0.2263 -0.0089 0.041 Uiso 1 1 calc R . .
C24 C 0.8897(2) 0.16474(13) 0.02754(12) 0.0336(5) Uani 1 1 d . . .
H24 H 0.9505 0.1283 0.0255 0.040 Uiso 1 1 calc R . .
C25 C 0.7488(2) 0.15953(11) 0.05119(11) 0.0255(4) Uani 1 1 d . . .
H25 H 0.7136 0.1196 0.0657 0.031 Uiso 1 1 calc R . .
C26 C 0.3964(2) 0.13595(9) 0.05649(10) 0.0182(4) Uani 1 1 d . . .
C27 C 0.4164(2) 0.11271(10) -0.01245(11) 0.0258(4) Uani 1 1 d . . .
H27 H 0.4815 0.1339 -0.0417 0.031 Uiso 1 1 calc R . .
C28 C 0.3416(3) 0.05883(10) -0.03846(12) 0.0306(5) Uani 1 1 d . . .
H28 H 0.3562 0.0431 -0.0853 0.037 Uiso 1 1 calc R . .
C29 C 0.2460(3) 0.02801(10) 0.00341(13) 0.0314(5) Uani 1 1 d . . .
H29 H 0.1940 -0.0086 -0.0149 0.038 Uiso 1 1 calc R . .
C30 C 0.2259(3) 0.05040(11) 0.07204(14) 0.0330(5) Uani 1 1 d . . .
H30 H 0.1609 0.0289 0.1010 0.040 Uiso 1 1 calc R . .
C31 C 0.3007(2) 0.10436(10) 0.09869(12) 0.0242(4) Uani 1 1 d . . .
H31 H 0.2864 0.1197 0.1457 0.029 Uiso 1 1 calc R . .
C32 C 0.4793(2) 0.24923(9) 0.23001(10) 0.0154(4) Uani 1 1 d . . .
C33 C 0.5240(2) 0.20046(9) 0.18599(10) 0.0153(4) Uani 1 1 d . . .
C34 C 0.6040(2) 0.14943(9) 0.21737(11) 0.0205(4) Uani 1 1 d . . .
H34 H 0.6359 0.1165 0.1876 0.025 Uiso 1 1 calc R . .
C35 C 0.6370(2) 0.14687(10) 0.29206(11) 0.0245(4) Uani 1 1 d . . .
H35 H 0.6902 0.1117 0.3135 0.029 Uiso 1 1 calc R . .
C36 C 0.5930(2) 0.19521(11) 0.33572(11) 0.0262(5) Uani 1 1 d . . .
H36 H 0.6159 0.1931 0.3869 0.031 Uiso 1 1 calc R . .
C37 C 0.5159(2) 0.24658(10) 0.30497(10) 0.0227(4) Uani 1 1 d . . .
H37 H 0.4878 0.2801 0.3349 0.027 Uiso 1 1 calc R . .
C38 C 0.5115(3) 0.48449(12) 0.96495(14) 0.0373(6) Uani 1 1 d . . .
H38A H 0.5168 0.5168 0.9266 0.045 Uiso 1 1 calc R . .
H38B H 0.4277 0.4557 0.9501 0.045 Uiso 1 1 calc R . .
Cl1 Cl 0.68278(7) 0.44045(3) 0.97685(4) 0.03885(14) Uani 1 1 d . . .

loop_
_atom_site_aniso_label
_atom_site_aniso_U_11
_atom_site_aniso_U_22
_atom_site_aniso_U_33
_atom_site_aniso_U_23
_atom_site_aniso_U_13
_atom_site_aniso_U_12
Ni1 0.01541(12) 0.01529(12) 0.00883(11) -0.00006(8) 0.00039(8) -0.00034(9)
S1 0.0293(3) 0.0181(2) 0.0114(2) -0.00135(17) -0.00163(18) 0.00447(19)
S2 0.0240(2) 0.0244(3) 0.0105(2) -0.00171(18) -0.00110(18) 0.00836(19)
S3 0.0238(2) 0.0217(3) 0.0219(3) 0.00361(19) -0.0033(2) 0.0026(2)
S4 0.0225(2) 0.0312(3) 0.0130(2) 0.00239(19) -0.00178(18) 0.0041(2)
P1 0.0150(2) 0.0155(2) 0.0100(2) -0.00052(17) 0.00047(17) -0.00043(17)
P2 0.0148(2) 0.0155(2) 0.0103(2) -0.00068(17) 0.00104(17) -0.00066(17)
O1 0.0343(9) 0.0348(9) 0.0237(8) 0.0086(7) -0.0073(7) 0.0051(7)
C1 0.0181(9) 0.0183(9) 0.0126(8) 0.0019(7) 0.0013(7) -0.0026(7)
C2 0.0160(9) 0.0206(10) 0.0125(9) 0.0021(7) 0.0006(7) 0.0005(7)
C3 0.0161(9) 0.0200(10) 0.0186(9) 0.0037(7) -0.0002(7) -0.0011(7)
C4 0.0175(9) 0.0254(10) 0.0133(9) 0.0011(7) -0.0001(7) -0.0010(8)
C5 0.0208(9) 0.0251(10) 0.0133(9) -0.0017(7) 0.0006(7) 0.0032(8)
C6 0.0212(9) 0.0171(9) 0.0164(9) -0.0005(7) 0.0019(7) -0.0008(7)
C7 0.0209(10) 0.0266(11) 0.0220(10) 0.0059(8) 0.0004(8) -0.0002(8)
C8 0.0190(9) 0.0176(9) 0.0138(9) 0.0005(7) -0.0015(7) -0.0024(7)
C9 0.0281(11) 0.0322(13) 0.0448(14) -0.0123(11) 0.0096(10) -0.0069(10)
C10 0.0329(13) 0.0436(15) 0.0552(17) -0.0110(13) 0.0091(12) -0.0165(11)
C11 0.0392(14) 0.0264(12) 0.0508(16) -0.0045(11) -0.0031(12) -0.0164(10)
C12 0.0501(16) 0.0181(12) 0.0668(19) -0.0118(12) 0.0036(14) 0.0003(11)
C13 0.0264(11) 0.0228(11) 0.0461(14) -0.0044(10) 0.0024(10) 0.0041(9)
C14 0.0166(9) 0.0210(10) 0.0152(9) 0.0024(7) 0.0034(7) -0.0003(7)
C15 0.0222(10) 0.0371(12) 0.0163(10) -0.0018(9) 0.0020(8) 0.0010(9)
C16 0.0321(12) 0.0540(16) 0.0215(11) -0.0026(10) 0.0109(9) 0.0051(11)
C17 0.0245(11) 0.0596(17) 0.0310(13) 0.0072(12) 0.0132(10) 0.0033(11)
C18 0.0163(10) 0.0440(14) 0.0342(13) 0.0065(10) 0.0000(9) -0.0041(9)
C19 0.0203(10) 0.0292(11) 0.0190(10) 0.0023(8) -0.0009(8) -0.0008(8)
C20 0.0166(9) 0.0264(10) 0.0100(8) -0.0002(7) 0.0020(7) 0.0002(7)
C21 0.0217(10) 0.0287(11) 0.0159(9) -0.0008(8) 0.0026(8) -0.0040(8)
C22 0.0268(11) 0.0448(14) 0.0227(11) -0.0009(10) 0.0061(9) -0.0123(10)
C23 0.0179(10) 0.0635(17) 0.0216(11) -0.0062(11) 0.0060(8) -0.0042(10)
C24 0.0257(11) 0.0500(15) 0.0257(12) -0.0044(10) 0.0048(9) 0.0113(10)
C25 0.0260(11) 0.0316(12) 0.0198(10) 0.0002(8) 0.0062(8) 0.0056(9)
C26 0.0205(9) 0.0156(9) 0.0177(9) -0.0023(7) -0.0021(7) 0.0000(7)
C27 0.0375(12) 0.0229(11) 0.0167(10) -0.0010(8) 0.0010(9) -0.0035(9)
C28 0.0459(14) 0.0238(11) 0.0205(11) -0.0054(8) -0.0042(9) -0.0019(10)
C29 0.0347(12) 0.0193(11) 0.0381(13) -0.0079(9) -0.0064(10) -0.0053(9)
C30 0.0309(12) 0.0251(12) 0.0438(14) -0.0035(10) 0.0082(10) -0.0102(9)
C31 0.0257(10) 0.0229(11) 0.0247(11) -0.0047(8) 0.0064(8) -0.0041(8)
C32 0.0156(9) 0.0167(9) 0.0137(9) 0.0014(7) 0.0011(7) -0.0008(7)
C33 0.0148(8) 0.0180(9) 0.0132(8) 0.0000(7) 0.0015(7) -0.0024(7)
C34 0.0240(10) 0.0195(10) 0.0181(9) -0.0002(8) 0.0034(8) 0.0037(8)
C35 0.0282(11) 0.0267(11) 0.0184(10) 0.0051(8) 0.0010(8) 0.0093(9)
C36 0.0319(11) 0.0332(12) 0.0131(9) 0.0030(8) -0.0001(8) 0.0084(9)
C37 0.0294(11) 0.0256(11) 0.0128(9) -0.0027(8) 0.0005(8) 0.0052(9)
C38 0.0357(13) 0.0377(14) 0.0389(14) -0.0010(11) 0.0057(11) -0.0061(11)
Cl1 0.0382(3) 0.0300(3) 0.0495(4) -0.0021(3) 0.0102(3) -0.0017(2)

loop_
_atom_type_symbol
_atom_type_description
_atom_type_scat_dispersion_real
_atom_type_scat_dispersion_imag
_atom_type_scat_source
C C 0.0033 0.0016 'International Tables Vol C Tables 4.2.6.8 and 6.1.1.4'
H H 0.0000 0.0000 'International Tables Vol C Tables 4.2.6.8 and 6.1.1.4'
O O 0.0106 0.0060 'International Tables Vol C Tables 4.2.6.8 and 6.1.1.4'
P P 0.1023 0.0942 'International Tables Vol C Tables 4.2.6.8 and 6.1.1.4'
S S 0.1246 0.1234 'International Tables Vol C Tables 4.2.6.8 and 6.1.1.4'
Ni Ni 0.3393 1.1124 'International Tables Vol C Tables 4.2.6.8 and 6.1.1.4'
Cl Cl 0.1484 0.1585 'International Tables Vol C Tables 4.2.6.8 and 6.1.1.4'

loop_
_geom_angle_atom_site_label_1
_geom_angle_atom_site_label_2
_geom_angle_atom_site_label_3
_geom_angle
_geom_angle_site_symmetry_1
_geom_angle_site_symmetry_3
_geom_angle_publ_flag
S2 Ni1 P1 177.17(2) . . ?
S2 Ni1 P2 89.02(2) . . ?
P1 Ni1 P2 88.95(2) . . ?
S2 Ni1 S1 92.74(2) . . ?
P1 Ni1 S1 89.39(2) . . ?
P2 Ni1 S1 176.84(2) . . ?
C1 S1 Ni1 104.20(7) . . ?
C2 S2 Ni1 104.52(7) . . ?
C3 S3 C7 96.76(10) . . ?
C4 S4 C7 96.88(10) . . ?
C8 P1 C14 109.17(9) . . ?
C8 P1 C32 103.31(9) . . ?
C14 P1 C32 104.10(9) . . ?
C8 P1 Ni1 113.77(6) . . ?
C14 P1 Ni1 116.28(6) . . ?
C32 P1 Ni1 108.97(6) . . ?
C26 P2 C20 105.38(9) . . ?
C26 P2 C33 105.47(9) . . ?
C20 P2 C33 103.76(8) . . ?
C26 P2 Ni1 116.84(6) . . ?
C20 P2 Ni1 115.21(7) . . ?
C33 P2 Ni1 109.00(6) . . ?
C6 C1 C2 120.14(17) . . ?
C6 C1 S1 120.79(15) . . ?
C2 C1 S1 119.07(14) . . ?
C5 C2 C1 120.03(17) . . ?
C5 C2 S2 120.50(15) . . ?
C1 C2 S2 119.43(14) . . ?
C6 C3 C4 120.21(17) . . ?
C6 C3 S3 123.27(15) . . ?
C4 C3 S3 116.52(14) . . ?
C5 C4 C3 120.58(17) . . ?
C5 C4 S4 123.13(15) . . ?
C3 C4 S4 116.29(14) . . ?
C4 C5 C2 119.32(18) . . ?
C4 C5 H5 120.3 . . ?
C2 C5 H5 120.3 . . ?
C3 C6 C1 119.71(18) . . ?
C3 C6 H6 120.1 . . ?
C1 C6 H6 120.1 . . ?
O1 C7 S3 123.48(17) . . ?
O1 C7 S4 122.95(17) . . ?
S3 C7 S4 113.54(11) . . ?
C13 C8 C9 118.59(19) . . ?
C13 C8 P1 125.55(16) . . ?
C9 C8 P1 115.70(15) . . ?
C10 C9 C8 120.9(2) . . ?
C10 C9 H9 119.6 . . ?
C8 C9 H9 119.6 . . ?
C11 C10 C9 119.6(2) . . ?
C11 C10 H10 120.2 . . ?
C9 C10 H10 120.2 . . ?
C12 C11 C10 119.6(2) . . ?
C12 C11 H11 120.2 . . ?
C10 C11 H11 120.2 . . ?
C11 C12 C13 121.2(2) . . ?
C11 C12 H12 119.4 . . ?
C13 C12 H12 119.4 . . ?
C8 C13 C12 120.0(2) . . ?
C8 C13 H13 120.0 . . ?
C12 C13 H13 120.0 . . ?
C19 C14 C15 119.24(18) . . ?
C19 C14 P1 117.48(15) . . ?
C15 C14 P1 122.95(15) . . ?
C16 C15 C14 120.1(2) . . ?
C16 C15 H15 119.9 . . ?
C14 C15 H15 119.9 . . ?
C17 C16 C15 120.0(2) . . ?
C17 C16 H16 120.0 . . ?
C15 C16 H16 120.0 . . ?
C18 C17 C16 120.1(2) . . ?
C18 C17 H17 120.0 . . ?
C16 C17 H17 120.0 . . ?
C17 C18 C19 120.1(2) . . ?
C17 C18 H18 119.9 . . ?
C19 C18 H18 119.9 . . ?
C18 C19 C14 120.4(2) . . ?
C18 C19 H19 119.8 . . ?
C14 C19 H19 119.8 . . ?
C25 C20 C21 119.91(18) . . ?
C25 C20 P2 121.80(15) . . ?
C21 C20 P2 118.18(15) . . ?
C22 C21 C20 119.6(2) . . ?
C22 C21 H21 120.2 . . ?
C20 C21 H21 120.2 . . ?
C23 C22 C21 120.1(2) . . ?
C23 C22 H22 120.0 . . ?
C21 C22 H22 120.0 . . ?
C22 C23 C24 120.7(2) . . ?
C22 C23 H23 119.7 . . ?
C24 C23 H23 119.7 . . ?
C23 C24 C25 120.1(2) . . ?
C23 C24 H24 120.0 . . ?
C25 C24 H24 120.0 . . ?
C24 C25 C20 119.6(2) . . ?
C24 C25 H25 120.2 . . ?
C20 C25 H25 120.2 . . ?
C31 C26 C27 119.20(18) . . ?
C31 C26 P2 119.38(15) . . ?
C27 C26 P2 121.16(15) . . ?
C28 C27 C26 120.2(2) . . ?
C28 C27 H27 119.9 . . ?
C26 C27 H27 119.9 . . ?
C29 C28 C27 120.3(2) . . ?
C29 C28 H28 119.9 . . ?
C27 C28 H28 119.9 . . ?
C28 C29 C30 120.0(2) . . ?
C28 C29 H29 120.0 . . ?
C30 C29 H29 120.0 . . ?
C29 C30 C31 120.1(2) . . ?
C29 C30 H30 119.9 . . ?
C31 C30 H30 119.9 . . ?
C30 C31 C26 120.1(2) . . ?
C30 C31 H31 119.9 . . ?
C26 C31 H31 119.9 . . ?
C37 C32 C33 119.74(17) . . ?
C37 C32 P1 123.67(15) . . ?
C33 C32 P1 116.59(13) . . ?
C34 C33 C32 119.73(17) . . ?
C34 C33 P2 123.97(15) . . ?
C32 C33 P2 116.23(14) . . ?
C35 C34 C33 119.85(18) . . ?
C35 C34 H34 120.1 . . ?
C33 C34 H34 120.1 . . ?
C36 C35 C34 120.46(19) . . ?
C36 C35 H35 119.8 . . ?
C34 C35 H35 119.8 . . ?
C37 C36 C35 120.10(19) . . ?
C37 C36 H36 119.9 . . ?
C35 C36 H36 119.9 . . ?
C36 C37 C32 120.09(19) . . ?
C36 C37 H37 120.0 . . ?
C32 C37 H37 120.0 . . ?
C38 C38 Cl1 108.3(2) 3_667 . ?
C38 C38 H38A 110.0 3_667 . ?
Cl1 C38 H38A 110.0 . . ?
C38 C38 H38B 110.0 3_667 . ?
Cl1 C38 H38B 110.0 . . ?
H38A C38 H38B 108.4 . . ?

loop_
_geom_bond_atom_site_label_1
_geom_bond_atom_site_label_2
_geom_bond_distance
_geom_bond_site_symmetry_2
_geom_bond_publ_flag
Ni1 S2 2.1483(7) . ?
Ni1 P1 2.1530(7) . ?
Ni1 P2 2.1600(6) . ?
Ni1 S1 2.1601(6) . ?
S1 C1 1.7529(19) . ?
S2 C2 1.7477(19) . ?
S3 C3 1.7520(19) . ?
S3 C7 1.771(2) . ?
S4 C4 1.7515(19) . ?
S4 C7 1.771(2) . ?
P1 C8 1.8152(19) . ?
P1 C14 1.8187(19) . ?
P1 C32 1.8246(19) . ?
P2 C26 1.819(2) . ?
P2 C20 1.8197(19) . ?
P2 C33 1.8208(19) . ?
O1 C7 1.210(2) . ?
C1 C6 1.395(3) . ?
C1 C2 1.408(3) . ?
C2 C5 1.400(3) . ?
C3 C6 1.387(3) . ?
C3 C4 1.404(3) . ?
C4 C5 1.389(3) . ?
C5 H5 0.9500 . ?
C6 H6 0.9500 . ?
C8 C13 1.374(3) . ?
C8 C9 1.396(3) . ?
C9 C10 1.384(3) . ?
C9 H9 0.9500 . ?
C10 C11 1.380(4) . ?
C10 H10 0.9500 . ?
C11 C12 1.361(4) . ?
C11 H11 0.9500 . ?
C12 C13 1.389(3) . ?
C12 H12 0.9500 . ?
C13 H13 0.9500 . ?
C14 C19 1.392(3) . ?
C14 C15 1.396(3) . ?
C15 C16 1.389(3) . ?
C15 H15 0.9500 . ?
C16 C17 1.388(3) . ?
C16 H16 0.9500 . ?
C17 C18 1.382(3) . ?
C17 H17 0.9500 . ?
C18 C19 1.385(3) . ?
C18 H18 0.9500 . ?
C19 H19 0.9500 . ?
C20 C25 1.395(3) . ?
C20 C21 1.398(3) . ?
C21 C22 1.396(3) . ?
C21 H21 0.9500 . ?
C22 C23 1.374(3) . ?
C22 H22 0.9500 . ?
C23 C24 1.384(4) . ?
C23 H23 0.9500 . ?
C24 C25 1.393(3) . ?
C24 H24 0.9500 . ?
C25 H25 0.9500 . ?
C26 C31 1.393(3) . ?
C26 C27 1.396(3) . ?
C27 C28 1.387(3) . ?
C27 H27 0.9500 . ?
C28 C29 1.381(3) . ?
C28 H28 0.9500 . ?
C29 C30 1.384(3) . ?
C29 H29 0.9500 . ?
C30 C31 1.392(3) . ?
C30 H30 0.9500 . ?
C31 H31 0.9500 . ?
C32 C37 1.395(3) . ?
C32 C33 1.398(3) . ?
C33 C34 1.394(3) . ?
C34 C35 1.386(3) . ?
C34 H34 0.9500 . ?
C35 C36 1.386(3) . ?
C35 H35 0.9500 . ?
C36 C37 1.383(3) . ?
C36 H36 0.9500 . ?
C37 H37 0.9500 . ?
C38 C38 1.487(5) 3_667 ?
C38 Cl1 1.802(3) . ?
C38 H38A 0.9900 . ?
C38 H38B 0.9900 . ?
